data_7021536
loop_
_publ_author_name
'Qiu, Jinshui'
'Lu, Min'
'Yao, Yingming'
'Zhang, Yong'
'Wang, Yaorong'
'Shen, Qi'

_publ_section_title
;
 Synthesis and characterization of bimetallic lanthanide-alkali metal
 complexes stabilized by aminophenoxy ligands and their catalytic activity
 for the polymerization of 2,2-dimethyltrimethylene carbonate.
;
_journal_issue 28
_journal_name_full 'Dalton transactions (Cambridge, England : 2003)'
_journal_page_first 10179
_journal_page_last 10189
_journal_paper_doi 10.1039/c3dt50918d
_journal_volume 42
_journal_year 2013
_chemical_formula_moiety 'C56 H86 Cl2 Li2 N3 O4 Si2 Yb'
_chemical_formula_sum 'C56 H86 Cl2 Li2 N3 O4 Si2 Yb'
_chemical_formula_weight 1179.28
_chemical_name_systematic
;
?
;
_space_group_IT_number 19
_symmetry_cell_setting orthorhombic
_symmetry_Int_Tables_number 19
_symmetry_space_group_name_Hall 'P 2ac 2ab'
_symmetry_space_group_name_H-M 'P 21 21 21'
_atom_sites_solution_hydrogens geom
_atom_sites_solution_primary direct
_atom_sites_solution_secondary difmap
_audit_creation_method SHELXL-97
_cell_angle_alpha 90.00
_cell_angle_beta 90.00
_cell_angle_gamma 90.00
_cell_formula_units_Z 4
_cell_length_a 11.752(3)
_cell_length_b 21.587(5)
_cell_length_c 23.405(5)
_cell_measurement_reflns_used 27887
_cell_measurement_temperature 223(2)
_cell_measurement_theta_max 27.9
_cell_measurement_theta_min 3.1
_cell_volume 5938(2)
_computing_cell_refinement CrystalClear
_computing_data_collection CrystalClear
_computing_data_reduction CrystalStructure
_computing_structure_refinement 'SHELXL-97 (Sheldrick, 1997)'
_computing_structure_solution 'SHELXS-97 (Sheldrick, 1990)'
_diffrn_ambient_temperature 223(2)
_diffrn_detector_area_resol_mean 14.63
_diffrn_measured_fraction_theta_full 0.993
_diffrn_measured_fraction_theta_max 0.993
_diffrn_measurement_device_type 'Rigaku Saturn'
_diffrn_measurement_method \w
_diffrn_radiation_monochromator graphite
_diffrn_radiation_source 'fine-focus sealed tube'
_diffrn_radiation_type MoK\a
_diffrn_radiation_wavelength 0.71075
_diffrn_reflns_av_R_equivalents 0.0739
_diffrn_reflns_av_sigmaI/netI 0.1161
_diffrn_reflns_limit_h_max 12
_diffrn_reflns_limit_h_min -15
_diffrn_reflns_limit_k_max 24
_diffrn_reflns_limit_k_min -27
_diffrn_reflns_limit_l_max 28
_diffrn_reflns_limit_l_min -30
_diffrn_reflns_number 33774
_diffrn_reflns_theta_full 27.55
_diffrn_reflns_theta_max 27.55
_diffrn_reflns_theta_min 3.10
_exptl_absorpt_coefficient_mu 1.749
_exptl_absorpt_correction_T_max 0.7211
_exptl_absorpt_correction_T_min 0.3739
_exptl_absorpt_correction_type multi-scan
_exptl_absorpt_process_details 'Jacobson, R. (1998) Private communication'
_exptl_crystal_colour colorless
_exptl_crystal_density_diffrn 1.319
_exptl_crystal_density_method 'not measured'
_exptl_crystal_description prism
_exptl_crystal_F_000 2452
_exptl_crystal_size_max 0.70
_exptl_crystal_size_mid 0.40
_exptl_crystal_size_min 0.20
_refine_diff_density_max 2.439
_refine_diff_density_min -1.972
_refine_diff_density_rms 0.150
_refine_ls_abs_structure_details 'Flack H D (1983), Acta Cryst. A39, 876-881'
_refine_ls_extinction_method none
_refine_ls_goodness_of_fit_ref 1.084
_refine_ls_hydrogen_treatment constr
_refine_ls_matrix_type full
_refine_ls_number_parameters 626
_refine_ls_number_reflns 13539
_refine_ls_number_restraints 0
_refine_ls_restrained_S_all 1.084
_refine_ls_R_factor_all 0.0970
_refine_ls_R_factor_gt 0.0663
_refine_ls_shift/su_max 0.001
_refine_ls_shift/su_mean 0.000
_refine_ls_structure_factor_coef Fsqd
_refine_ls_weighting_details 'calc w=1/[\s^2^(Fo^2^)+(0.0788P)^2^+0.0000P] where P=(Fo^2^+2Fc^2^)/3'
_refine_ls_weighting_scheme calc
_refine_ls_wR_factor_gt 0.1576
_refine_ls_wR_factor_ref 0.1903
_reflns_number_gt 9883
_reflns_number_total 13539
_reflns_threshold_expression >2sigma(I)
_cod_data_source_file c3dt50918d.txt
_cod_data_source_block shelxl8
_cod_original_cell_volume 5937(2)
_cod_database_code 7021536

loop_
_symmetry_equiv_pos_as_xyz
'x, y, z'
'x+1/2, -y+1/2, -z'
'-x, y+1/2, -z+1/2'
'-x+1/2, -y, z+1/2'

loop_
_atom_site_label
_atom_site_type_symbol
_atom_site_fract_x
_atom_site_fract_y
_atom_site_fract_z
_atom_site_U_iso_or_equiv
_atom_site_adp_type
_atom_site_occupancy
_atom_site_symmetry_multiplicity
_atom_site_calc_flag
_atom_site_refinement_flags
Yb1 Yb 0.99764(3) -0.018606(16) 0.284407(13) 0.03243(11) Uani 1 1 d .
O1 O 1.0786(5) -0.0031(3) 0.2013(2) 0.0380(15) Uani 1 1 d .
O2 O 0.9171(5) 0.0361(3) 0.3516(3) 0.0395(16) Uani 1 1 d .
O3 O 0.9394(6) 0.0950(4) 0.1150(3) 0.0518(19) Uani 1 1 d .
O4 O 1.0637(8) 0.1602(4) 0.3932(6) 0.093(2) Uani 1 1 d .
N1 N 1.1536(7) 0.0435(4) 0.3133(3) 0.0373(18) Uani 1 1 d .
N2 N 0.8436(6) 0.0246(4) 0.2310(3) 0.0357(18) Uani 1 1 d .
N3 N 1.0097(9) -0.1172(3) 0.3081(3) 0.0433(19) Uani 1 1 d .
Si1 Si 1.1312(4) -0.15850(16) 0.30245(16) 0.0644(10) Uani 1 1 d .
Si2 Si 0.8863(4) -0.15204(16) 0.33339(15) 0.0656(10) Uani 1 1 d .
Cl1 Cl 1.1203(2) -0.02867(15) 0.41825(11) 0.0562(7) Uani 1 1 d .
Cl2 Cl 0.8759(2) -0.09656(14) 0.17552(13) 0.0563(7) Uani 1 1 d .
Li1 Li 0.9491(14) 0.0255(9) 0.1642(7) 0.046(4) Uani 1 1 d .
Li2 Li 1.0513(17) 0.0767(10) 0.3745(8) 0.057(5) Uani 1 1 d .
C1 C 1.1747(8) 0.0263(5) 0.1804(4) 0.040(2) Uani 1 1 d .
C2 C 1.2220(8) 0.0084(4) 0.1277(4) 0.035(2) Uani 1 1 d .
C3 C 1.3010(8) 0.0484(5) 0.1061(4) 0.037(2) Uani 1 1 d .
H3 H 1.3314 0.0391 0.0699 0.045 Uiso 1 1 calc R
C4 C 1.3397(9) 0.1010(5) 0.1324(4) 0.048(3) Uani 1 1 d .
C5 C 1.2983(9) 0.1142(5) 0.1878(4) 0.045(3) Uani 1 1 d .
H5 H 1.3267 0.1484 0.2081 0.054 Uiso 1 1 calc R
C6 C 1.2154(9) 0.0765(5) 0.2122(4) 0.040(2) Uani 1 1 d .
C7 C 1.1900(9) -0.0493(5) 0.0940(4) 0.041(2) Uani 1 1 d .
C8 C 1.2749(9) -0.0637(6) 0.0471(5) 0.058(3) Uani 1 1 d .
H8A H 1.2592 -0.1044 0.0314 0.087 Uiso 1 1 calc R
H8B H 1.3514 -0.0629 0.0627 0.087 Uiso 1 1 calc R
H8C H 1.2686 -0.0329 0.0171 0.087 Uiso 1 1 calc R
C9 C 1.1856(9) -0.1054(5) 0.1330(4) 0.045(3) Uani 1 1 d .
H9A H 1.1679 -0.1420 0.1107 0.067 Uiso 1 1 calc R
H9B H 1.1271 -0.0992 0.1618 0.067 Uiso 1 1 calc R
H9C H 1.2587 -0.1107 0.1516 0.067 Uiso 1 1 calc R
C10 C 1.0774(8) -0.0395(6) 0.0633(4) 0.048(3) Uani 1 1 d .
H10A H 1.0169 -0.0351 0.0913 0.072 Uiso 1 1 calc R
H10B H 1.0616 -0.0748 0.0390 0.072 Uiso 1 1 calc R
H10C H 1.0817 -0.0023 0.0402 0.072 Uiso 1 1 calc R
C11 C 1.4298(9) 0.1445(6) 0.1039(5) 0.055(3) Uani 1 1 d .
C12 C 1.4816(16) 0.1880(7) 0.1462(6) 0.100(6) Uani 1 1 d .
H12A H 1.5354 0.2149 0.1269 0.150 Uiso 1 1 calc R
H12B H 1.5208 0.1645 0.1755 0.150 Uiso 1 1 calc R
H12C H 1.4222 0.2129 0.1636 0.150 Uiso 1 1 calc R
C13 C 1.3605(14) 0.1832(9) 0.0597(10) 0.133(9) Uani 1 1 d .
H13A H 1.3251 0.1555 0.0323 0.199 Uiso 1 1 calc R
H13B H 1.4112 0.2114 0.0399 0.199 Uiso 1 1 calc R
H13C H 1.3022 0.2067 0.0795 0.199 Uiso 1 1 calc R
C14 C 1.5128(11) 0.1109(7) 0.0706(6) 0.079(4) Uani 1 1 d .
H14A H 1.4740 0.0827 0.0448 0.119 Uiso 1 1 calc R
H14B H 1.5619 0.0875 0.0960 0.119 Uiso 1 1 calc R
H14C H 1.5582 0.1399 0.0486 0.119 Uiso 1 1 calc R
C15 C 1.1657(9) 0.0930(5) 0.2698(4) 0.042(3) Uani 1 1 d .
H15A H 1.2131 0.1258 0.2864 0.050 Uiso 1 1 calc R
H15B H 1.0901 0.1108 0.2633 0.050 Uiso 1 1 calc R
C16 C 1.2540(7) 0.0273(5) 0.3412(4) 0.035(2) Uani 1 1 d .
C17 C 1.2531(8) -0.0079(6) 0.3897(4) 0.049(3) Uani 1 1 d .
C18 C 1.3494(9) -0.0289(6) 0.4182(5) 0.057(3) Uani 1 1 d .
H18 H 1.3421 -0.0541 0.4508 0.069 Uiso 1 1 calc R
C19 C 1.4529(8) -0.0130(7) 0.3988(5) 0.069(4) Uani 1 1 d .
H19 H 1.5197 -0.0263 0.4172 0.083 Uiso 1 1 calc R
C20 C 1.4565(9) 0.0234(6) 0.3512(5) 0.057(3) Uani 1 1 d .
H20 H 1.5287 0.0354 0.3379 0.069 Uiso 1 1 calc R
C21 C 1.3654(8) 0.0435(5) 0.3215(4) 0.047(3) Uani 1 1 d .
H21 H 1.3749 0.0677 0.2885 0.056 Uiso 1 1 calc R
C22 C 0.8223(7) 0.0722(4) 0.3572(4) 0.035(2) Uani 1 1 d .
C23 C 0.7704(8) 0.0831(4) 0.4121(4) 0.040(2) Uani 1 1 d .
C24 C 0.6828(9) 0.1276(5) 0.4125(4) 0.047(3) Uani 1 1 d .
H24 H 0.6478 0.1362 0.4477 0.056 Uiso 1 1 calc R
C25 C 0.6450(9) 0.1590(5) 0.3662(5) 0.049(3) Uani 1 1 d .
C26 C 0.6887(10) 0.1441(5) 0.3139(5) 0.049(3) Uani 1 1 d .
H26 H 0.6597 0.1634 0.2810 0.059 Uiso 1 1 calc R
C27 C 0.7767(8) 0.1000(5) 0.3086(4) 0.038(2) Uani 1 1 d .
C28 C 0.8066(9) 0.0508(6) 0.4672(4) 0.052(3) Uani 1 1 d .
C29 C 0.7144(11) 0.0615(7) 0.5152(5) 0.068(4) Uani 1 1 d .
H29A H 0.6404 0.0488 0.5012 0.102 Uiso 1 1 calc R
H29B H 0.7122 0.1050 0.5253 0.102 Uiso 1 1 calc R
H29C H 0.7340 0.0372 0.5487 0.102 Uiso 1 1 calc R
C30 C 0.9135(11) 0.0772(8) 0.4917(5) 0.076(4) Uani 1 1 d .
H30A H 0.9033 0.1211 0.4987 0.114 Uiso 1 1 calc R
H30B H 0.9756 0.0711 0.4650 0.114 Uiso 1 1 calc R
H30C H 0.9310 0.0564 0.5274 0.114 Uiso 1 1 calc R
C31 C 0.8150(13) -0.0179(7) 0.4586(5) 0.070(4) Uani 1 1 d .
H31A H 0.8793 -0.0271 0.4340 0.105 Uiso 1 1 calc R
H31B H 0.7457 -0.0329 0.4408 0.105 Uiso 1 1 calc R
H31C H 0.8253 -0.0381 0.4952 0.105 Uiso 1 1 calc R
C32 C 0.5539(10) 0.2104(5) 0.3734(6) 0.058(3) Uani 1 1 d .
C33 C 0.6088(16) 0.2685(7) 0.3929(10) 0.125(8) Uani 1 1 d .
H33A H 0.6577 0.2598 0.4253 0.187 Uiso 1 1 calc R
H33B H 0.5508 0.2981 0.4041 0.187 Uiso 1 1 calc R
H33C H 0.6539 0.2857 0.3620 0.187 Uiso 1 1 calc R
C34 C 0.4657(12) 0.1916(9) 0.4167(8) 0.100(6) Uani 1 1 d .
H34A H 0.4117 0.2251 0.4219 0.151 Uiso 1 1 calc R
H34B H 0.5026 0.1825 0.4528 0.151 Uiso 1 1 calc R
H34C H 0.4260 0.1550 0.4032 0.151 Uiso 1 1 calc R
C35 C 0.4925(16) 0.2217(8) 0.3166(7) 0.118(7) Uani 1 1 d .
H35A H 0.5471 0.2352 0.2881 0.176 Uiso 1 1 calc R
H35B H 0.4350 0.2534 0.3216 0.176 Uiso 1 1 calc R
H35C H 0.4567 0.1836 0.3040 0.176 Uiso 1 1 calc R
C36 C 0.8344(9) 0.0893(5) 0.2520(4) 0.040(3) Uani 1 1 d .
H36A H 0.7935 0.1134 0.2230 0.048 Uiso 1 1 calc R
H36B H 0.9115 0.1064 0.2545 0.048 Uiso 1 1 calc R
C37 C 0.7437(7) -0.0033(5) 0.2126(4) 0.034(2) Uani 1 1 d .
C38 C 0.7447(9) -0.0600(5) 0.1840(4) 0.043(2) Uani 1 1 d .
C39 C 0.6483(9) -0.0918(6) 0.1649(4) 0.053(3) Uani 1 1 d .
H39 H 0.6537 -0.1313 0.1482 0.063 Uiso 1 1 calc R
C40 C 0.5480(9) -0.0634(7) 0.1715(5) 0.064(3) Uani 1 1 d .
H40 H 0.4824 -0.0828 0.1571 0.077 Uiso 1 1 calc R
C41 C 0.5369(9) -0.0091(6) 0.1975(5) 0.061(3) Uani 1 1 d .
H41 H 0.4647 0.0087 0.2031 0.073 Uiso 1 1 calc R
C42 C 0.6357(9) 0.0213(6) 0.2164(4) 0.057(3) Uani 1 1 d .
H42 H 0.6277 0.0609 0.2326 0.068 Uiso 1 1 calc R
C43 C 1.2521(11) -0.1098(6) 0.2788(5) 0.065(3) Uani 1 1 d .
H43A H 1.2929 -0.0945 0.3119 0.098 Uiso 1 1 calc R
H43B H 1.2237 -0.0752 0.2566 0.098 Uiso 1 1 calc R
H43C H 1.3032 -0.1344 0.2554 0.098 Uiso 1 1 calc R
C44 C 1.1804(15) -0.1961(7) 0.3715(7) 0.104(6) Uani 1 1 d .
H44A H 1.1180 -0.2193 0.3882 0.156 Uiso 1 1 calc R
H44B H 1.2049 -0.1642 0.3981 0.156 Uiso 1 1 calc R
H44C H 1.2433 -0.2238 0.3636 0.156 Uiso 1 1 calc R
C45 C 1.1202(17) -0.2236(6) 0.2490(7) 0.104(7) Uani 1 1 d .
H45A H 1.0847 -0.2085 0.2143 0.156 Uiso 1 1 calc R
H45B H 1.0745 -0.2568 0.2650 0.156 Uiso 1 1 calc R
H45C H 1.1957 -0.2391 0.2403 0.156 Uiso 1 1 calc R
C46 C 0.7602(10) -0.0990(6) 0.3279(5) 0.066(4) Uani 1 1 d .
H46A H 0.7302 -0.1003 0.2893 0.099 Uiso 1 1 calc R
H46B H 0.7834 -0.0570 0.3369 0.099 Uiso 1 1 calc R
H46C H 0.7019 -0.1122 0.3545 0.099 Uiso 1 1 calc R
C47 C 0.8465(15) -0.2235(7) 0.2933(7) 0.099(6) Uani 1 1 d .
H47A H 0.9014 -0.2559 0.3013 0.149 Uiso 1 1 calc R
H47B H 0.8461 -0.2148 0.2527 0.149 Uiso 1 1 calc R
H47C H 0.7714 -0.2370 0.3051 0.149 Uiso 1 1 calc R
C48 C 0.8958(15) -0.1741(7) 0.4111(5) 0.085(5) Uani 1 1 d .
H48A H 0.9047 -0.1370 0.4340 0.127 Uiso 1 1 calc R
H48B H 0.9608 -0.2011 0.4169 0.127 Uiso 1 1 calc R
H48C H 0.8268 -0.1955 0.4223 0.127 Uiso 1 1 calc R
C49 C 1.0204(10) 0.1354(6) 0.0940(6) 0.072(4) Uani 1 1 d .
H49A H 1.0955 0.1158 0.0933 0.086 Uiso 1 1 calc R
H49B H 1.0244 0.1728 0.1177 0.086 Uiso 1 1 calc R
C50 C 0.9825(18) 0.1514(7) 0.0343(6) 0.097(6) Uani 1 1 d .
H50A H 1.0069 0.1933 0.0239 0.116 Uiso 1 1 calc R
H50B H 1.0138 0.1220 0.0066 0.116 Uiso 1 1 calc R
C51 C 0.8596(12) 0.1473(9) 0.0363(7) 0.092(5) Uani 1 1 d .
H51A H 0.8302 0.1259 0.0025 0.110 Uiso 1 1 calc R
H51B H 0.8254 0.1887 0.0383 0.110 Uiso 1 1 calc R
C52 C 0.8355(12) 0.1122(8) 0.0878(6) 0.082(4) Uani 1 1 d .
H52A H 0.7897 0.1374 0.1140 0.098 Uiso 1 1 calc R
H52B H 0.7918 0.0750 0.0781 0.098 Uiso 1 1 calc R
C53 C 0.9907(14) 0.2075(5) 0.3864(8) 0.093(2) Uani 1 1 d .
H53A H 0.9176 0.1969 0.4041 0.111 Uiso 1 1 calc R
H53B H 0.9776 0.2145 0.3456 0.111 Uiso 1 1 calc R
C54 C 1.0336(11) 0.2629(6) 0.4118(8) 0.093(2) Uani 1 1 d .
H54A H 0.9991 0.2706 0.4492 0.111 Uiso 1 1 calc R
H54B H 1.0213 0.2989 0.3871 0.111 Uiso 1 1 calc R
C55 C 1.1516(12) 0.2481(6) 0.4166(9) 0.093(2) Uani 1 1 d .
H55A H 1.1945 0.2680 0.3857 0.111 Uiso 1 1 calc R
H55B H 1.1814 0.2632 0.4532 0.111 Uiso 1 1 calc R
C56 C 1.1629(12) 0.1845(6) 0.4134(9) 0.093(2) Uani 1 1 d .
H56A H 1.2258 0.1738 0.3877 0.111 Uiso 1 1 calc R
H56B H 1.1797 0.1675 0.4513 0.111 Uiso 1 1 calc R

loop_
_atom_site_aniso_label
_atom_site_aniso_U_11
_atom_site_aniso_U_22
_atom_site_aniso_U_33
_atom_site_aniso_U_23
_atom_site_aniso_U_13
_atom_site_aniso_U_12
Yb1 0.03144(19) 0.03514(19) 0.03071(18) 0.00066(14) 0.0027(2) 0.0003(2)
O1 0.027(3) 0.057(4) 0.030(3) 0.005(3) 0.003(3) -0.005(3)
O2 0.035(3) 0.047(4) 0.036(3) -0.011(3) 0.005(3) 0.017(3)
O3 0.033(4) 0.066(5) 0.057(4) 0.011(4) -0.001(3) -0.001(4)
O4 0.068(4) 0.051(3) 0.160(6) -0.014(4) 0.000(4) -0.003(3)
N1 0.042(5) 0.033(4) 0.037(4) 0.004(3) 0.008(4) -0.002(4)
N2 0.024(4) 0.050(5) 0.033(4) -0.001(4) -0.011(3) -0.008(4)
N3 0.052(5) 0.036(4) 0.042(4) 0.006(3) 0.012(5) -0.013(5)
Si1 0.083(3) 0.0467(19) 0.064(2) 0.0049(17) 0.001(2) 0.0148(19)
Si2 0.101(3) 0.0438(18) 0.0520(19) 0.0037(15) 0.004(2) -0.018(2)
Cl1 0.0433(13) 0.079(2) 0.0466(13) 0.0140(14) 0.0030(12) -0.0036(14)
Cl2 0.0405(14) 0.0546(16) 0.0737(18) -0.0178(15) 0.0031(14) -0.0048(13)
Li1 0.044(9) 0.055(10) 0.039(8) -0.012(8) 0.005(7) 0.025(8)
Li2 0.067(12) 0.065(12) 0.040(9) -0.005(9) -0.017(9) -0.008(10)
C1 0.043(5) 0.052(6) 0.025(4) 0.002(4) -0.003(4) -0.003(5)
C2 0.035(5) 0.040(5) 0.029(4) 0.013(4) 0.007(4) -0.010(4)
C3 0.032(5) 0.044(6) 0.036(5) -0.013(4) 0.000(4) 0.026(4)
C4 0.038(5) 0.055(7) 0.050(6) 0.014(5) 0.000(5) 0.010(5)
C5 0.044(6) 0.045(6) 0.045(6) 0.009(5) -0.006(5) 0.031(5)
C6 0.052(6) 0.039(5) 0.029(4) 0.000(4) 0.011(4) -0.005(5)
C7 0.044(5) 0.039(6) 0.038(5) -0.004(4) 0.016(4) 0.008(5)
C8 0.045(6) 0.076(8) 0.054(6) -0.025(6) 0.010(5) 0.001(6)
C9 0.044(6) 0.035(5) 0.055(6) -0.004(5) 0.026(5) -0.011(5)
C10 0.028(5) 0.075(8) 0.042(5) -0.013(5) -0.001(4) 0.004(5)
C11 0.034(5) 0.076(8) 0.055(6) 0.007(6) 0.017(5) 0.012(6)
C12 0.113(14) 0.108(11) 0.079(9) -0.012(8) 0.033(10) -0.078(12)
C13 0.066(10) 0.133(16) 0.20(2) 0.106(16) -0.002(12) -0.030(11)
C14 0.050(7) 0.101(10) 0.086(9) -0.005(7) 0.038(8) -0.014(8)
C15 0.041(6) 0.033(5) 0.051(7) 0.005(5) -0.005(5) 0.003(5)
C16 0.022(4) 0.051(6) 0.033(4) -0.005(4) -0.013(3) 0.013(4)
C17 0.030(5) 0.082(8) 0.036(5) -0.008(5) 0.003(4) -0.040(5)
C18 0.046(6) 0.078(8) 0.048(6) -0.004(6) -0.030(5) 0.010(6)
C19 0.016(4) 0.119(11) 0.072(8) 0.007(8) -0.006(5) -0.006(6)
C20 0.044(6) 0.080(8) 0.048(6) -0.003(6) 0.000(5) -0.009(6)
C21 0.036(5) 0.060(7) 0.044(5) 0.007(5) 0.012(5) 0.004(5)
C22 0.020(4) 0.045(6) 0.039(5) -0.014(4) -0.002(4) -0.015(4)
C23 0.033(5) 0.037(5) 0.049(6) -0.010(4) 0.016(4) -0.001(4)
C24 0.046(6) 0.052(7) 0.043(6) -0.017(5) 0.011(5) -0.005(5)
C25 0.050(6) 0.044(6) 0.054(7) -0.007(5) -0.009(5) -0.013(5)
C26 0.062(7) 0.035(5) 0.051(6) -0.007(5) -0.017(5) 0.017(5)
C27 0.033(5) 0.043(5) 0.038(5) 0.007(4) -0.003(4) -0.015(5)
C28 0.037(5) 0.086(9) 0.032(5) -0.010(6) 0.010(4) -0.020(6)
C29 0.067(8) 0.085(10) 0.053(7) 0.013(7) 0.013(6) 0.000(8)
C30 0.067(8) 0.124(13) 0.037(6) -0.007(7) -0.017(6) -0.007(9)
C31 0.096(10) 0.076(9) 0.039(6) 0.002(6) 0.016(6) 0.005(9)
C32 0.046(6) 0.047(7) 0.079(8) -0.012(6) 0.013(6) 0.029(5)
C33 0.110(14) 0.056(9) 0.21(2) -0.020(12) 0.035(15) 0.007(10)
C34 0.056(9) 0.121(14) 0.124(13) 0.004(12) 0.019(9) 0.008(9)
C35 0.115(13) 0.123(13) 0.115(12) -0.024(10) -0.060(12) 0.093(13)
C36 0.036(5) 0.047(6) 0.037(5) 0.002(5) 0.014(4) 0.010(5)
C37 0.016(3) 0.059(6) 0.026(4) 0.006(4) 0.005(3) 0.023(4)
C38 0.042(6) 0.044(6) 0.044(5) 0.001(5) 0.007(5) 0.011(5)
C39 0.046(6) 0.062(7) 0.050(6) -0.017(6) 0.008(5) -0.016(6)
C40 0.034(6) 0.091(10) 0.067(7) -0.009(7) -0.008(5) 0.000(6)
C41 0.030(5) 0.082(9) 0.069(7) -0.008(7) 0.012(5) 0.004(6)
C42 0.053(6) 0.069(7) 0.047(6) -0.010(6) -0.005(5) -0.013(6)
C43 0.075(8) 0.079(9) 0.042(6) -0.018(6) 0.000(6) 0.025(7)
C44 0.120(14) 0.074(10) 0.119(13) 0.047(10) 0.029(11) 0.052(10)
C45 0.129(17) 0.050(8) 0.134(16) -0.026(9) 0.038(12) 0.019(9)
C46 0.065(8) 0.062(8) 0.071(8) 0.007(7) 0.011(7) -0.045(7)
C47 0.121(14) 0.089(11) 0.088(11) -0.035(9) 0.035(11) -0.065(10)
C48 0.134(14) 0.062(8) 0.058(8) 0.015(7) 0.027(9) -0.002(9)
C49 0.040(7) 0.057(7) 0.119(11) 0.023(7) -0.022(7) -0.017(6)
C50 0.154(17) 0.072(9) 0.065(8) 0.021(7) 0.032(11) 0.047(12)
C51 0.053(8) 0.132(15) 0.090(11) 0.003(11) -0.020(8) -0.014(9)
C52 0.072(9) 0.090(11) 0.084(10) 0.042(9) 0.003(8) -0.013(8)
C53 0.068(4) 0.051(3) 0.160(6) -0.014(4) 0.000(4) -0.003(3)
C54 0.068(4) 0.051(3) 0.160(6) -0.014(4) 0.000(4) -0.003(3)
C55 0.068(4) 0.051(3) 0.160(6) -0.014(4) 0.000(4) -0.003(3)
C56 0.068(4) 0.051(3) 0.160(6) -0.014(4) 0.000(4) -0.003(3)

loop_
_atom_type_symbol
_atom_type_description
_atom_type_scat_dispersion_real
_atom_type_scat_dispersion_imag
_atom_type_scat_source
C C 0.0033 0.0016 'International Tables Vol C Tables 4.2.6.8 and 6.1.1.4'
H H 0.0000 0.0000 'International Tables Vol C Tables 4.2.6.8 and 6.1.1.4'
N N 0.0061 0.0033 'International Tables Vol C Tables 4.2.6.8 and 6.1.1.4'
O O 0.0106 0.0060 'International Tables Vol C Tables 4.2.6.8 and 6.1.1.4'
Cl Cl 0.1484 0.1585 'International Tables Vol C Tables 4.2.6.8 and 6.1.1.4'
Yb Yb -0.3850 5.5486 'International Tables Vol C Tables 4.2.6.8 and 6.1.1.4'
Si Si 0.0817 0.0704 'International Tables Vol C Tables 4.2.6.8 and 6.1.1.4'
Li Li -0.0003 0.0001 'International Tables Vol C Tables 4.2.6.8 and 6.1.1.4'

loop_
_geom_angle_atom_site_label_1
_geom_angle_atom_site_label_2
_geom_angle_atom_site_label_3
_geom_angle
O2 Yb1 O1 138.2(2)
O2 Yb1 N3 111.7(3)
O1 Yb1 N3 110.0(3)
O2 Yb1 N1 79.8(3)
O1 Yb1 N1 80.3(2)
N3 Yb1 N1 115.2(3)
O2 Yb1 N2 80.6(2)
O1 Yb1 N2 78.8(2)
N3 Yb1 N2 123.9(3)
N1 Yb1 N2 120.9(3)
C1 O1 Li1 110.6(8)
C1 O1 Yb1 137.5(5)
Li1 O1 Yb1 96.3(6)
C22 O2 Li2 113.0(8)
C22 O2 Yb1 137.0(6)
Li2 O2 Yb1 95.4(7)
C49 O3 C52 105.4(8)
C49 O3 Li1 132.5(8)
C52 O3 Li1 121.9(9)
C53 O4 C56 107.1(11)
C53 O4 Li2 131.2(11)
C56 O4 Li2 121.5(11)
C16 N1 C15 114.9(8)
C16 N1 Li2 105.2(8)
C15 N1 Li2 106.9(8)
C16 N1 Yb1 130.3(6)
C15 N1 Yb1 106.7(6)
Li2 N1 Yb1 86.7(6)
C37 N2 C36 116.7(8)
C37 N2 Li1 106.6(7)
C36 N2 Li1 107.2(8)
C37 N2 Yb1 129.3(6)
C36 N2 Yb1 104.5(6)
Li1 N2 Yb1 86.7(5)
Si1 N3 Si2 120.2(4)
Si1 N3 Yb1 123.0(5)
Si2 N3 Yb1 116.7(5)
N3 Si1 C43 111.9(5)
N3 Si1 C45 112.8(7)
C43 Si1 C45 106.1(7)
N3 Si1 C44 114.6(6)
C43 Si1 C44 105.3(7)
C45 Si1 C44 105.5(8)
N3 Si2 C47 113.3(6)
N3 Si2 C46 111.8(5)
C47 Si2 C46 105.8(7)
N3 Si2 C48 112.9(6)
C47 Si2 C48 107.0(7)
C46 Si2 C48 105.5(7)
O1 Li1 O3 126.6(11)
O1 Li1 N2 98.0(8)
O3 Li1 N2 116.6(8)
O4 Li2 O2 125.7(12)
O4 Li2 N1 117.9(12)
O2 Li2 N1 97.6(8)
O1 C1 C6 116.5(8)
O1 C1 C2 120.5(9)
C6 C1 C2 122.9(9)
C3 C2 C1 114.9(9)
C3 C2 C7 119.6(8)
C1 C2 C7 125.5(8)
C2 C3 C4 125.7(9)
C2 C3 H3 117.1
C4 C3 H3 117.1
C3 C4 C5 117.7(10)
C3 C4 C11 122.1(10)
C5 C4 C11 120.1(11)
C6 C5 C4 120.0(11)
C6 C5 H5 120.0
C4 C5 H5 120.0
C5 C6 C1 118.3(9)
C5 C6 C15 120.0(9)
C1 C6 C15 121.6(9)
C8 C7 C9 107.2(9)
C8 C7 C10 105.1(8)
C9 C7 C10 111.4(9)
C8 C7 C2 112.3(9)
C9 C7 C2 110.4(8)
C10 C7 C2 110.2(8)
C7 C8 H8A 109.5
C7 C8 H8B 109.5
H8A C8 H8B 109.5
C7 C8 H8C 109.5
H8A C8 H8C 109.5
H8B C8 H8C 109.5
C7 C9 H9A 109.5
C7 C9 H9B 109.5
H9A C9 H9B 109.5
C7 C9 H9C 109.5
H9A C9 H9C 109.5
H9B C9 H9C 109.5
C7 C10 H10A 109.5
C7 C10 H10B 109.5
H10A C10 H10B 109.5
C7 C10 H10C 109.5
H10A C10 H10C 109.5
H10B C10 H10C 109.5
C14 C11 C12 113.5(11)
C14 C11 C13 105.3(13)
C12 C11 C13 108.4(14)
C14 C11 C4 112.6(11)
C12 C11 C4 111.8(10)
C13 C11 C4 104.5(9)
C11 C12 H12A 109.5
C11 C12 H12B 109.5
H12A C12 H12B 109.5
C11 C12 H12C 109.5
H12A C12 H12C 109.5
H12B C12 H12C 109.5
C11 C13 H13A 109.5
C11 C13 H13B 109.5
H13A C13 H13B 109.5
C11 C13 H13C 109.5
H13A C13 H13C 109.5
H13B C13 H13C 109.5
C11 C14 H14A 109.5
C11 C14 H14B 109.5
H14A C14 H14B 109.5
C11 C14 H14C 109.5
H14A C14 H14C 109.5
H14B C14 H14C 109.5
N1 C15 C6 118.7(8)
N1 C15 H15A 107.6
C6 C15 H15A 107.6
N1 C15 H15B 107.6
C6 C15 H15B 107.6
H15A C15 H15B 107.1
C17 C16 N1 121.5(8)
C17 C16 C21 114.2(8)
N1 C16 C21 124.2(8)
C16 C17 C18 125.1(9)
C16 C17 Cl1 117.7(8)
C18 C17 Cl1 117.2(9)
C19 C18 C17 119.4(11)
C19 C18 H18 120.3
C17 C18 H18 120.3
C18 C19 C20 116.9(11)
C18 C19 H19 121.5
C20 C19 H19 121.5
C21 C20 C19 125.5(11)
C21 C20 H20 117.2
C19 C20 H20 117.2
C20 C21 C16 118.8(9)
C20 C21 H21 120.6
C16 C21 H21 120.6
O2 C22 C27 118.8(8)
O2 C22 C23 121.6(9)
C27 C22 C23 119.6(9)
C24 C23 C22 115.3(9)
C24 C23 C28 120.6(9)
C22 C23 C28 124.1(9)
C25 C24 C23 125.2(10)
C25 C24 H24 117.4
C23 C24 H24 117.4
C24 C25 C26 118.4(10)
C24 C25 C32 119.9(10)
C26 C25 C32 121.7(10)
C25 C26 C27 120.9(10)
C25 C26 H26 119.5
C27 C26 H26 119.5
C22 C27 C26 120.0(9)
C22 C27 C36 118.6(9)
C26 C27 C36 120.8(9)
C30 C28 C31 111.9(12)
C30 C28 C23 112.7(10)
C31 C28 C23 110.8(9)
C30 C28 C29 104.4(9)
C31 C28 C29 106.6(10)
C23 C28 C29 110.1(10)
C28 C29 H29A 109.5
C28 C29 H29B 109.5
H29A C29 H29B 109.5
C28 C29 H29C 109.5
H29A C29 H29C 109.5
H29B C29 H29C 109.5
C28 C30 H30A 109.5
C28 C30 H30B 109.5
H30A C30 H30B 109.5
C28 C30 H30C 109.5
H30A C30 H30C 109.5
H30B C30 H30C 109.5
C28 C31 H31A 109.5
C28 C31 H31B 109.5
H31A C31 H31B 109.5
C28 C31 H31C 109.5
H31A C31 H31C 109.5
H31B C31 H31C 109.5
C33 C32 C34 108.8(13)
C33 C32 C35 109.7(14)
C34 C32 C35 107.6(13)
C33 C32 C25 109.8(11)
C34 C32 C25 110.8(11)
C35 C32 C25 110.1(10)
C32 C33 H33A 109.5
C32 C33 H33B 109.5
H33A C33 H33B 109.5
C32 C33 H33C 109.5
H33A C33 H33C 109.5
H33B C33 H33C 109.5
C32 C34 H34A 109.5
C32 C34 H34B 109.5
H34A C34 H34B 109.5
C32 C34 H34C 109.5
H34A C34 H34C 109.5
H34B C34 H34C 109.5
C32 C35 H35A 109.5
C32 C35 H35B 109.5
H35A C35 H35B 109.5
C32 C35 H35C 109.5
H35A C35 H35C 109.5
H35B C35 H35C 109.5
N2 C36 C27 117.9(9)
N2 C36 H36A 107.8
C27 C36 H36A 107.8
N2 C36 H36B 107.8
C27 C36 H36B 107.8
H36A C36 H36B 107.2
C42 C37 N2 126.3(9)
C42 C37 C38 112.1(9)
N2 C37 C38 121.5(8)
C37 C38 C39 125.3(9)
C37 C38 Cl2 117.3(8)
C39 C38 Cl2 117.2(8)
C40 C39 C38 116.8(11)
C40 C39 H39 121.6
C38 C39 H39 121.6
C41 C40 C39 123.1(11)
C41 C40 H40 118.5
C39 C40 H40 118.5
C40 C41 C42 118.4(11)
C40 C41 H41 120.8
C42 C41 H41 120.8
C37 C42 C41 124.1(11)
C37 C42 H42 117.9
C41 C42 H42 117.9
Si1 C43 H43A 109.5
Si1 C43 H43B 109.5
H43A C43 H43B 109.5
Si1 C43 H43C 109.5
H43A C43 H43C 109.5
H43B C43 H43C 109.5
Si1 C44 H44A 109.5
Si1 C44 H44B 109.5
H44A C44 H44B 109.5
Si1 C44 H44C 109.5
H44A C44 H44C 109.5
H44B C44 H44C 109.5
Si1 C45 H45A 109.5
Si1 C45 H45B 109.5
H45A C45 H45B 109.5
Si1 C45 H45C 109.5
H45A C45 H45C 109.5
H45B C45 H45C 109.5
Si2 C46 H46A 109.5
Si2 C46 H46B 109.5
H46A C46 H46B 109.5
Si2 C46 H46C 109.5
H46A C46 H46C 109.5
H46B C46 H46C 109.5
Si2 C47 H47A 109.5
Si2 C47 H47B 109.5
H47A C47 H47B 109.5
Si2 C47 H47C 109.5
H47A C47 H47C 109.5
H47B C47 H47C 109.5
Si2 C48 H48A 109.5
Si2 C48 H48B 109.5
H48A C48 H48B 109.5
Si2 C48 H48C 109.5
H48A C48 H48C 109.5
H48B C48 H48C 109.5
O3 C49 C50 105.7(11)
O3 C49 H49A 110.6
C50 C49 H49A 110.6
O3 C49 H49B 110.6
C50 C49 H49B 110.6
H49A C49 H49B 108.7
C51 C50 C49 104.6(12)
C51 C50 H50A 110.8
C49 C50 H50A 110.8
C51 C50 H50B 110.8
C49 C50 H50B 110.8
H50A C50 H50B 108.9
C50 C51 C52 104.7(12)
C50 C51 H51A 110.8
C52 C51 H51A 110.8
C50 C51 H51B 110.8
C52 C51 H51B 110.8
H51A C51 H51B 108.9
O3 C52 C51 109.8(11)
O3 C52 H52A 109.7
C51 C52 H52A 109.7
O3 C52 H52B 109.7
C51 C52 H52B 109.7
H52A C52 H52B 108.2
O4 C53 C54 111.3(14)
O4 C53 H53A 109.4
C54 C53 H53A 109.4
O4 C53 H53B 109.4
C54 C53 H53B 109.4
H53A C53 H53B 108.0
C53 C54 C55 100.9(13)
C53 C54 H54A 111.6
C55 C54 H54A 111.6
C53 C54 H54B 111.6
C55 C54 H54B 111.6
H54A C54 H54B 109.4
C56 C55 C54 108.1(13)
C56 C55 H55A 110.1
C54 C55 H55A 110.1
C56 C55 H55B 110.1
C54 C55 H55B 110.1
H55A C55 H55B 108.4
O4 C56 C55 108.6(13)
O4 C56 H56A 110.0
C55 C56 H56A 110.0
O4 C56 H56B 110.0
C55 C56 H56B 110.0
H56A C56 H56B 108.3

loop_
_geom_bond_atom_site_label_1
_geom_bond_atom_site_label_2
_geom_bond_distance
Yb1 O2 2.183(6)
Yb1 O1 2.191(6)
Yb1 N3 2.204(7)
Yb1 N1 2.369(8)
Yb1 N2 2.389(7)
O1 C1 1.384(11)
O1 Li1 1.857(17)
O2 C22 1.365(10)
O2 Li2 1.88(2)
O3 C49 1.382(12)
O3 C52 1.427(15)
O3 Li1 1.90(2)
O4 C53 1.343(16)
O4 C56 1.364(16)
O4 Li2 1.86(2)
N1 C16 1.394(11)
N1 C15 1.482(12)
N1 Li2 2.00(2)
N2 C37 1.388(11)
N2 C36 1.483(13)
N2 Li1 1.995(18)
N3 Si1 1.689(10)
N3 Si2 1.738(10)
Si1 C43 1.852(14)
Si1 C45 1.885(15)
Si1 C44 1.899(15)
Si2 C47 1.865(13)
Si2 C46 1.877(14)
Si2 C48 1.883(13)
Cl1 C17 1.757(9)
Cl2 C38 1.744(10)
C1 C6 1.400(13)
C1 C2 1.407(12)
C2 C3 1.365(13)
C2 C7 1.523(14)
C3 C4 1.368(15)
C3 H3 0.9400
C4 C5 1.414(14)
C4 C11 1.564(15)
C5 C6 1.391(14)
C5 H5 0.9400
C6 C15 1.512(13)
C7 C8 1.515(13)
C7 C9 1.517(14)
C7 C10 1.520(13)
C8 H8A 0.9700
C8 H8B 0.9700
C8 H8C 0.9700
C9 H9A 0.9700
C9 H9B 0.9700
C9 H9C 0.9700
C10 H10A 0.9700
C10 H10B 0.9700
C10 H10C 0.9700
C11 C14 1.444(15)
C11 C12 1.494(17)
C11 C13 1.56(2)
C12 H12A 0.9700
C12 H12B 0.9700
C12 H12C 0.9700
C13 H13A 0.9700
C13 H13B 0.9700
C13 H13C 0.9700
C14 H14A 0.9700
C14 H14B 0.9700
C14 H14C 0.9700
C15 H15A 0.9800
C15 H15B 0.9800
C16 C17 1.366(14)
C16 C21 1.431(13)
C17 C18 1.390(14)
C18 C19 1.344(15)
C18 H18 0.9400
C19 C20 1.365(17)
C19 H19 0.9400
C20 C21 1.347(15)
C20 H20 0.9400
C21 H21 0.9400
C22 C27 1.395(13)
C22 C23 1.440(12)
C23 C24 1.409(14)
C23 C28 1.527(15)
C24 C25 1.352(15)
C24 H24 0.9400
C25 C26 1.366(15)
C25 C32 1.551(15)
C26 C27 1.410(14)
C26 H26 0.9400
C27 C36 1.506(13)
C28 C30 1.494(16)
C28 C31 1.500(18)
C28 C29 1.578(15)
C29 H29A 0.9700
C29 H29B 0.9700
C29 H29C 0.9700
C30 H30A 0.9700
C30 H30B 0.9700
C30 H30C 0.9700
C31 H31A 0.9700
C31 H31B 0.9700
C31 H31C 0.9700
C32 C33 1.48(2)
C32 C34 1.505(18)
C32 C35 1.534(18)
C33 H33A 0.9700
C33 H33B 0.9700
C33 H33C 0.9700
C34 H34A 0.9700
C34 H34B 0.9700
C34 H34C 0.9700
C35 H35A 0.9700
C35 H35B 0.9700
C35 H35C 0.9700
C36 H36A 0.9800
C36 H36B 0.9800
C37 C42 1.379(13)
C37 C38 1.395(14)
C38 C39 1.399(15)
C39 C40 1.337(15)
C39 H39 0.9400
C40 C41 1.328(17)
C40 H40 0.9400
C41 C42 1.405(15)
C41 H41 0.9400
C42 H42 0.9400
C43 H43A 0.9700
C43 H43B 0.9700
C43 H43C 0.9700
C44 H44A 0.9700
C44 H44B 0.9700
C44 H44C 0.9700
C45 H45A 0.9700
C45 H45B 0.9700
C45 H45C 0.9700
C46 H46A 0.9700
C46 H46B 0.9700
C46 H46C 0.9700
C47 H47A 0.9700
C47 H47B 0.9700
C47 H47C 0.9700
C48 H48A 0.9700
C48 H48B 0.9700
C48 H48C 0.9700
C49 C50 1.505(18)
C49 H49A 0.9800
C49 H49B 0.9800
C50 C51 1.45(2)
C50 H50A 0.9800
C50 H50B 0.9800
C51 C52 1.452(19)
C51 H51A 0.9800
C51 H51B 0.9800
C52 H52A 0.9800
C52 H52B 0.9800
C53 C54 1.426(18)
C53 H53A 0.9800
C53 H53B 0.9800
C54 C55 1.427(19)
C54 H54A 0.9800
C54 H54B 0.9800
C55 C56 1.381(18)
C55 H55A 0.9800
C55 H55B 0.9800
C56 H56A 0.9800
C56 H56B 0.9800

loop_
_geom_torsion_atom_site_label_1
_geom_torsion_atom_site_label_2
_geom_torsion_atom_site_label_3
_geom_torsion_atom_site_label_4
_geom_torsion
O2 Yb1 O1 C1 65.1(10)
N3 Yb1 O1 C1 -110.8(9)
N1 Yb1 O1 C1 2.5(9)
N2 Yb1 O1 C1 127.0(9)
O2 Yb1 O1 Li1 -65.0(7)
N3 Yb1 O1 Li1 119.1(7)
N1 Yb1 O1 Li1 -127.6(7)
N2 Yb1 O1 Li1 -3.1(6)
O1 Yb1 O2 C22 64.9(9)
N3 Yb1 O2 C22 -119.2(8)
N1 Yb1 O2 C22 127.6(8)
N2 Yb1 O2 C22 3.6(8)
O1 Yb1 O2 Li2 -67.6(7)
N3 Yb1 O2 Li2 108.3(7)
N1 Yb1 O2 Li2 -4.9(7)
N2 Yb1 O2 Li2 -128.9(7)
O2 Yb1 N1 C16 111.8(8)
O1 Yb1 N1 C16 -105.2(8)
N3 Yb1 N1 C16 2.5(8)
N2 Yb1 N1 C16 -175.7(7)
O2 Yb1 N1 C15 -102.1(6)
O1 Yb1 N1 C15 41.0(6)
N3 Yb1 N1 C15 148.6(6)
N2 Yb1 N1 C15 -29.5(7)
O2 Yb1 N1 Li2 4.6(6)
O1 Yb1 N1 Li2 147.6(6)
N3 Yb1 N1 Li2 -104.7(6)
N2 Yb1 N1 Li2 77.1(7)
O2 Yb1 N2 C37 -104.8(7)
O1 Yb1 N2 C37 111.7(7)
N3 Yb1 N2 C37 5.0(8)
N1 Yb1 N2 C37 -177.0(7)
O2 Yb1 N2 C36 39.4(5)
O1 Yb1 N2 C36 -104.0(6)
N3 Yb1 N2 C36 149.3(5)
N1 Yb1 N2 C36 -32.7(6)
O2 Yb1 N2 Li1 146.3(6)
O1 Yb1 N2 Li1 2.9(6)
N3 Yb1 N2 Li1 -103.8(6)
N1 Yb1 N2 Li1 74.2(7)
O2 Yb1 N3 Si1 -130.6(5)
O1 Yb1 N3 Si1 46.5(6)
N1 Yb1 N3 Si1 -41.9(6)
N2 Yb1 N3 Si1 136.2(5)
O2 Yb1 N3 Si2 49.4(5)
O1 Yb1 N3 Si2 -133.5(4)
N1 Yb1 N3 Si2 138.1(4)
N2 Yb1 N3 Si2 -43.8(5)
Si2 N3 Si1 C43 -176.4(5)
Yb1 N3 Si1 C43 3.6(7)
Si2 N3 Si1 C45 64.0(8)
Yb1 N3 Si1 C45 -115.9(7)
Si2 N3 Si1 C44 -56.7(9)
Yb1 N3 Si1 C44 123.3(7)
Si1 N3 Si2 C47 -54.3(9)
Yb1 N3 Si2 C47 125.7(8)
Si1 N3 Si2 C46 -173.7(6)
Yb1 N3 Si2 C46 6.3(7)
Si1 N3 Si2 C48 67.5(7)
Yb1 N3 Si2 C48 -112.5(6)
C1 O1 Li1 O3 -11.0(13)
Yb1 O1 Li1 O3 135.6(9)
C1 O1 Li1 N2 -142.8(8)
Yb1 O1 Li1 N2 3.7(8)
C49 O3 Li1 O1 4.0(18)
C52 O3 Li1 O1 178.9(11)
C49 O3 Li1 N2 128.4(13)
C52 O3 Li1 N2 -56.7(15)
C37 N2 Li1 O1 -133.6(8)
C36 N2 Li1 O1 100.8(9)
Yb1 N2 Li1 O1 -3.4(7)
C37 N2 Li1 O3 88.4(11)
C36 N2 Li1 O3 -37.3(12)
Yb1 N2 Li1 O3 -141.4(9)
C53 O4 Li2 O2 -11(2)
C56 O4 Li2 O2 175.0(14)
C53 O4 Li2 N1 113.3(17)
C56 O4 Li2 N1 -60.5(18)
C22 O2 Li2 O4 -8.5(16)
Yb1 O2 Li2 O4 138.4(12)
C22 O2 Li2 N1 -141.1(8)
Yb1 O2 Li2 N1 5.8(8)
C16 N1 Li2 O4 86.2(12)
C15 N1 Li2 O4 -36.4(13)
Yb1 N1 Li2 O4 -142.8(10)
C16 N1 Li2 O2 -136.3(8)
C15 N1 Li2 O2 101.1(9)
Yb1 N1 Li2 O2 -5.3(7)
Li1 O1 C1 C6 97.8(10)
Yb1 O1 C1 C6 -27.9(14)
Li1 O1 C1 C2 -77.6(11)
Yb1 O1 C1 C2 156.6(7)
O1 C1 C2 C3 167.0(8)
C6 C1 C2 C3 -8.1(14)
O1 C1 C2 C7 -11.4(14)
C6 C1 C2 C7 173.5(9)
C1 C2 C3 C4 3.3(14)
C7 C2 C3 C4 -178.2(9)
C2 C3 C4 C5 2.6(14)
C2 C3 C4 C11 -179.4(9)
C3 C4 C5 C6 -4.1(13)
C11 C4 C5 C6 177.9(9)
C4 C5 C6 C1 -0.4(14)
C4 C5 C6 C15 -176.1(9)
O1 C1 C6 C5 -168.5(8)
C2 C1 C6 C5 6.9(15)
O1 C1 C6 C15 7.1(14)
C2 C1 C6 C15 -177.5(9)
C3 C2 C7 C8 15.7(13)
C1 C2 C7 C8 -166.0(10)
C3 C2 C7 C9 135.3(9)
C1 C2 C7 C9 -46.4(12)
C3 C2 C7 C10 -101.2(10)
C1 C2 C7 C10 77.2(11)
C3 C4 C11 C14 -35.1(14)
C5 C4 C11 C14 142.8(11)
C3 C4 C11 C12 -164.3(12)
C5 C4 C11 C12 13.6(15)
C3 C4 C11 C13 78.6(15)
C5 C4 C11 C13 -103.4(14)
C16 N1 C15 C6 77.7(11)
Li2 N1 C15 C6 -166.0(9)
Yb1 N1 C15 C6 -74.4(9)
C5 C6 C15 N1 -134.3(10)
C1 C6 C15 N1 50.2(14)
C15 N1 C16 C17 166.6(9)
Li2 N1 C16 C17 49.3(12)
Yb1 N1 C16 C17 -49.4(12)
C15 N1 C16 C21 -15.8(13)
Li2 N1 C16 C21 -133.1(11)
Yb1 N1 C16 C21 128.2(9)
N1 C16 C17 C18 176.2(10)
C21 C16 C17 C18 -1.7(16)
N1 C16 C17 Cl1 -3.6(13)
C21 C16 C17 Cl1 178.5(8)
C16 C17 C18 C19 1.9(19)
Cl1 C17 C18 C19 -178.4(10)
C17 C18 C19 C20 -0.3(19)
C18 C19 C20 C21 -1(2)
C19 C20 C21 C16 1.5(19)
C17 C16 C21 C20 0.1(15)
N1 C16 C21 C20 -177.7(10)
Li2 O2 C22 C27 101.8(10)
Yb1 O2 C22 C27 -25.3(13)
Li2 O2 C22 C23 -76.8(11)
Yb1 O2 C22 C23 156.1(7)
O2 C22 C23 C24 171.9(8)
C27 C22 C23 C24 -6.7(13)
O2 C22 C23 C28 -6.9(14)
C27 C22 C23 C28 174.5(9)
C22 C23 C24 C25 0.8(15)
C28 C23 C24 C25 179.5(10)
C23 C24 C25 C26 4.8(17)
C23 C24 C25 C32 -175.4(10)
C24 C25 C26 C27 -4.3(17)
C32 C25 C26 C27 175.8(9)
O2 C22 C27 C26 -171.4(8)
C23 C22 C27 C26 7.2(14)
O2 C22 C27 C36 -0.3(13)
C23 C22 C27 C36 178.4(9)
C25 C26 C27 C22 -1.6(16)
C25 C26 C27 C36 -172.5(10)
C24 C23 C28 C30 -101.3(12)
C22 C23 C28 C30 77.3(14)
C24 C23 C28 C31 132.4(11)
C22 C23 C28 C31 -48.9(14)
C24 C23 C28 C29 14.7(14)
C22 C23 C28 C29 -166.6(10)
C24 C25 C32 C33 80.6(16)
C26 C25 C32 C33 -99.6(15)
C24 C25 C32 C34 -39.6(16)
C26 C25 C32 C34 140.2(13)
C24 C25 C32 C35 -158.5(13)
C26 C25 C32 C35 21.3(17)
C37 N2 C36 C27 71.5(11)
Li1 N2 C36 C27 -169.2(9)
Yb1 N2 C36 C27 -78.1(9)
C22 C27 C36 N2 60.0(13)
C26 C27 C36 N2 -129.0(10)
C36 N2 C37 C42 -5.9(13)
Li1 N2 C37 C42 -125.6(11)
Yb1 N2 C37 C42 134.8(9)
C36 N2 C37 C38 170.0(8)
Li1 N2 C37 C38 50.3(11)
Yb1 N2 C37 C38 -49.3(11)
C42 C37 C38 C39 -4.8(15)
N2 C37 C38 C39 178.8(10)
C42 C37 C38 Cl2 179.6(8)
N2 C37 C38 Cl2 3.2(12)
C37 C38 C39 C40 4.5(17)
Cl2 C38 C39 C40 -179.9(9)
C38 C39 C40 C41 -3.4(19)
C39 C40 C41 C42 3(2)
N2 C37 C42 C41 -179.4(10)
C38 C37 C42 C41 4.4(15)
C40 C41 C42 C37 -3.8(18)
C52 O3 C49 C50 -30.7(14)
Li1 O3 C49 C50 144.9(11)
O3 C49 C50 C51 30.2(16)
C49 C50 C51 C52 -16.9(18)
C49 O3 C52 C51 20.5(17)
Li1 O3 C52 C51 -155.6(12)
C50 C51 C52 O3 -1.1(19)
C56 O4 C53 C54 -10(2)
Li2 O4 C53 C54 175.0(15)
O4 C53 C54 C55 18(2)
C53 C54 C55 C56 -19(2)
C53 O4 C56 C55 -3(2)
Li2 O4 C56 C55 172.6(14)
C54 C55 C56 O4 14(2)
